data_7713015
loop_
_publ_author_name
'R\'eant, Benjamin Luke Leonard'
'De Alwis Jayasinghe, Dukula Prathapa Bilesha'
'Wooles, Ashley'
'Liddle, Stephen'
'Mills, David P.'

_publ_section_title
;
 Comparison of group 4 and thorium M(IV) substituted cyclopentadienyl
 silanide complexes
;
_journal_name_full 'Dalton Transactions'
_journal_paper_doi 10.1039/D3DT00987D
_journal_year 2023
_chemical_formula_moiety 'C31 H69 Cl Si8 Th'
_chemical_formula_sum 'C31 H69 Cl Si8 Th'
_chemical_formula_weight 934.07
_chemical_name_systematic '[Th(Cp'')2(Cl){Si(SiMe3)3}]'
_chemical_properties_physical Air-sensitive,Moisture-sensitive
_space_group_crystal_system monoclinic
_space_group_IT_number 14
_space_group_name_Hall '-P 2ybc'
_space_group_name_H-M_alt 'P 1 21/c 1'
_atom_sites_solution_hydrogens geom
_atom_sites_solution_primary dual
_atom_sites_solution_secondary difmap
_audit_creation_date 2023-01-25
_audit_creation_method
;
Olex2 1.2
(compiled 2018.05.29 svn.r3508 for OlexSys, GUI svn.r5506)
;
_audit_update_record
;
2023-03-28 deposited with the CCDC.	2023-05-12 downloaded from the CCDC.
;
_cell_angle_alpha 90
_cell_angle_beta 144.858(12)
_cell_angle_gamma 90
_cell_formula_units_Z 4
_cell_length_a 19.9729(11)
_cell_length_b 35.7285(5)
_cell_length_c 11.2395(6)
_cell_measurement_reflns_used 35771
_cell_measurement_temperature 100(2)
_cell_measurement_theta_max 76.1820
_cell_measurement_theta_min 2.4310
_cell_volume 4616.7(14)
_computing_cell_refinement 'CrysAlisPro 1.171.39.27b (Rigaku OD, 2015)'
_computing_data_collection 'CrysAlisPro 1.171.39.27b (Rigaku OD, 2015)'
_computing_data_reduction 'CrysAlisPro 1.171.39.27b (Rigaku OD, 2015)'
_computing_molecular_graphics 'Olex2 (Dolomanov et al., 2009)'
_computing_publication_material 'Olex2 (Dolomanov et al., 2009)'
_computing_structure_refinement 'ShelXL (Sheldrick, 2015)'
_computing_structure_solution 'ShelXT (Sheldrick, 2015)'
_diffrn_ambient_environment N~2~
_diffrn_ambient_temperature 100(2)
_diffrn_detector 'CCD plate'
_diffrn_measured_fraction_theta_full 0.995
_diffrn_measured_fraction_theta_max 0.979
_diffrn_measurement_details
;
List of Runs (angles in degrees, time in seconds):

  # Type    Start    End  Width  t~exp~   \w     \q     \k     \f   Frames
#--------------------------------------------------------------------------
  1  \w     84.00 133.00   1.00    1.00    --   44.80  40.00-180.00   49
  2  \w     12.00  39.00   1.00    1.00    --   44.80  10.00   0.00   27
  3  \w    -44.00 125.00   1.00    1.00    --   44.80  30.00-120.00  169
  4  \w    -43.00   0.00   1.00    1.00    --   44.80  10.00   0.00   43
  5  \w    -42.00  17.00   1.00    1.00    --   44.80  40.00-180.00   59
  6  \w     90.00 116.00   1.00    1.00    --   44.80  20.00   0.00   26
  7  \w    -27.00 115.00   1.00    1.00    --   44.80  20.00 150.00  142
  8  \w     70.00 134.00   1.00    1.00    --   44.80  10.00   0.00   64
  9  \w    137.00 196.00   1.00    1.00    --  108.20  57.00 133.58   59
 10  \w    123.00 156.00   1.00    1.00    --  108.20  20.00 -90.00   33
 11  \w     19.00 132.00   1.00    1.00    --  108.20  57.00 133.58  113
 12  \w     19.00 196.00   1.00    1.00    --  108.20  50.00-120.00  177
 13  \w    163.00 189.00   1.00    1.00    --  108.20  58.00 115.88   26
 14  \w     26.00  98.00   1.00    1.00    --  108.20  20.00 -90.00   72
 15  \w     21.00 156.00   1.00    1.00    --  108.20  30.00-180.00  135
 16  \w    130.00 157.00   1.00    1.00    --  108.20  56.00 126.46   27
 17  \w     19.00 146.00   1.00    1.00    --  108.20  40.00 -60.00  127
 18  \w     69.00 197.00   1.00    1.00    --  108.20  50.00-180.00  128
 19  \w     66.00 170.00   1.00    1.00    --  108.20   0.00 -60.00  104
 20  \w     19.00  38.00   1.00    1.00    --  108.20  56.00 126.46   19
;
_diffrn_measurement_device 'four-circle diffractometer'
_diffrn_measurement_device_type 'XtaLAB AFC11 (RINC): quarter-chi single'
_diffrn_measurement_method '\w scans'
_diffrn_orient_matrix_type 'CrysAlisPro convention (1999,Acta A55,543-557)'
_diffrn_orient_matrix_UB_11 -0.1307177000
_diffrn_orient_matrix_UB_12 0.0148888000
_diffrn_orient_matrix_UB_13 -0.1188723000
_diffrn_orient_matrix_UB_21 -0.1356786000
_diffrn_orient_matrix_UB_22 -0.0354185000
_diffrn_orient_matrix_UB_23 -0.0594920000
_diffrn_orient_matrix_UB_31 -0.1457592000
_diffrn_orient_matrix_UB_32 0.0195771000
_diffrn_orient_matrix_UB_33 -0.0171950000
_diffrn_radiation_monochromator graphite
_diffrn_radiation_probe x-ray
_diffrn_radiation_type CuK\a
_diffrn_radiation_wavelength 1.54184
_diffrn_reflns_av_R_equivalents 0.0442
_diffrn_reflns_av_unetI/netI 0.0245
_diffrn_reflns_Laue_measured_fraction_full 0.995
_diffrn_reflns_Laue_measured_fraction_max 0.979
_diffrn_reflns_limit_h_max 25
_diffrn_reflns_limit_h_min -24
_diffrn_reflns_limit_k_max 44
_diffrn_reflns_limit_k_min -41
_diffrn_reflns_limit_l_max 13
_diffrn_reflns_limit_l_min -13
_diffrn_reflns_number 43727
_diffrn_reflns_point_group_measured_fraction_full 0.995
_diffrn_reflns_point_group_measured_fraction_max 0.979
_diffrn_reflns_theta_full 67.684
_diffrn_reflns_theta_max 76.219
_diffrn_reflns_theta_min 2.473
_diffrn_source 'fine-focus sealed X-ray tube'
_diffrn_source_type 'Enhance (Cu) X-ray Source'
_exptl_absorpt_coefficient_mu 13.069
_exptl_absorpt_correction_T_max 1.000
_exptl_absorpt_correction_T_min 0.357
_exptl_absorpt_correction_type gaussian
_exptl_absorpt_process_details
;
CrysAlisPro 1.171.39.27b (Rigaku Oxford Diffraction, 2015)
Numerical absorption correction based on gaussian integration over
			a multifaceted crystal model
Empirical absorption correction using spherical harmonics,
 implemented in SCALE3 ABSPACK scaling algorithm.
;
_exptl_crystal_colour 'clear light orange'
_exptl_crystal_colour_lustre clear
_exptl_crystal_colour_modifier light
_exptl_crystal_colour_primary orange
_exptl_crystal_density_diffrn 1.344
_exptl_crystal_description plate
_exptl_crystal_F_000 1896
_exptl_crystal_preparation -
_exptl_crystal_recrystallization_method 'Recrystallised from pentane at 5 oC'
_exptl_crystal_size_max 0.319
_exptl_crystal_size_mid 0.273
_exptl_crystal_size_min 0.173
_refine_diff_density_max 5.455
_refine_diff_density_min -3.443
_refine_diff_density_rms 0.193
_refine_ls_extinction_method none
_refine_ls_goodness_of_fit_ref 1.097
_refine_ls_hydrogen_treatment constr
_refine_ls_matrix_type full
_refine_ls_number_parameters 391
_refine_ls_number_reflns 9459
_refine_ls_number_restraints 0
_refine_ls_restrained_S_all 1.097
_refine_ls_R_factor_all 0.0434
_refine_ls_R_factor_gt 0.0432
_refine_ls_shift/su_max 0.004
_refine_ls_shift/su_mean 0.000
_refine_ls_structure_factor_coef Fsqd
_refine_ls_weighting_details 'w=1/[\s^2^(Fo^2^)+(0.0780P)^2^+14.4850P] where P=(Fo^2^+2Fc^2^)/3'
_refine_ls_weighting_scheme calc
_refine_ls_wR_factor_gt 0.1177
_refine_ls_wR_factor_ref 0.1180
_reflns_Friedel_coverage 0.000
_reflns_number_gt 9392
_reflns_number_total 9459
_reflns_threshold_expression 'I > 2\s(I)'
_cod_data_source_file d3dt00987d2.cif
_cod_data_source_block 4
_cod_original_cell_volume 4616.6(9)
_cod_database_code 7713015
_manchester_internal_diff_code ldpm137
_manchester_internal_coll_client BR/GW
_manchester_internal_coll_user BR/GW
_manchester_internal_coll_date 08/11/2019
_manchester_internal_process_date 08/11/2019
_manchester_internal_process_user BR
_manchester_internal_solution_date 08/11/2019
_manchester_internal_solution_user BR
_manchester_internal_refinement_date 08/11/2019
_manchester_internal_refinement_user BR
_manchester_internal_validation_date 08/11/2019
_manchester_internal_validation_user AW
_manchester_internal_archive_date 08/11/2019
_manchester_internal_archive_user AW
_shelx_shelxl_version_number 2018/3
_chemical_oxdiff_formula 'C11 H10 N O'
_shelx_space_group_comment
;
The symmetry employed for this shelxl refinement is uniquely defined
by the following loop, which should always be used as a source of
symmetry information in preference to the above space-group names.
They are only intended as comments.
;
_reflns_odcompleteness_completeness 99.50
_reflns_odcompleteness_iscentric 1
_reflns_odcompleteness_theta 68.13
_olex2_refinement_description
;
1. Fixed Uiso
 At 1.2 times of:
  All C(H) groups
 At 1.5 times of:
  All C(H,H,H) groups
2.a Aromatic/amide H refined with riding coordinates:
 C14(H14), C15(H15), C20(H20), C25(H25), C26(H26), C31(H31)
2.b Idealised Me refined as rotating group:
 C1(H1A,H1B,H1C), C2(H2A,H2B,H2C), C3(H3A,H3B,H3C), C4(H4A,H4B,H4C), C5(H5A,
 H5B,H5C), C6(H6A,H6B,H6C), C7(H7A,H7B,H7C), C8(H8A,H8B,H8C), C9(H9A,H9B,H9C),
 C10(H10A,H10B,H10C), C11(H11A,H11B,H11C), C12(H12A,H12B,H12C), C17(H17A,H17B,
 H17C), C18(H18A,H18B,H18C), C19(H19A,H19B,H19C), C21(H21A,H21B,H21C), C22(H22A,
 H22B,H22C), C23(H23A,H23B,H23C), C28(H28A,H28B,H28C), C29(H29A,H29B,H29C),
 C30(H30A,H30B,H30C)
;
_manchester_internal_coll_frame_method '\w scans'
_manchester_internal_coll_frame_time 1s
_manchester_internal_coll_frame_width 1
_manchester_internal_coll_type custom
_olex2_submission_special_instructions 'No special instructions were received'
_oxdiff_exptl_absorpt_empirical_details
;
Empirical correction (ABSPACK) includes:
- Absorption correction using spherical harmonics
- Frame scaling
;
_oxdiff_exptl_absorpt_empirical_full_max 7.493
_oxdiff_exptl_absorpt_empirical_full_min 0.502

loop_
_space_group_symop_operation_xyz
'x, y, z'
'-x, y+1/2, -z+1/2'
'-x, -y, -z'
'x, -y-1/2, z-1/2'

loop_
_atom_site_label
_atom_site_type_symbol
_atom_site_fract_x
_atom_site_fract_y
_atom_site_fract_z
_atom_site_U_iso_or_equiv
_atom_site_adp_type
_atom_site_occupancy
_atom_site_site_symmetry_order
_atom_site_calc_flag
_atom_site_refinement_flags_posn
_atom_site_refinement_flags_adp
_atom_site_refinement_flags_occupancy
_atom_site_disorder_assembly
_atom_site_disorder_group
Th1 Th 0.76206(2) 0.37912(2) 0.73812(2) 0.01363(8) Uani 1 1 d . . . . .
Cl1 Cl 0.79876(10) 0.36920(3) 1.01858(17) 0.0224(2) Uani 1 1 d . . . . .
Si1 Si 0.50138(9) 0.36002(3) 0.39865(17) 0.0151(2) Uani 1 1 d . . . . .
Si2 Si 0.40748(10) 0.39627(3) 0.40954(18) 0.0188(2) Uani 1 1 d . . . . .
Si3 Si 0.48956(10) 0.29881(3) 0.46374(18) 0.0181(2) Uani 1 1 d . . . . .
Si4 Si 0.36537(10) 0.35706(4) 0.04456(18) 0.0192(2) Uani 1 1 d . . . . .
Si5 Si 0.64794(11) 0.46777(4) 0.34288(19) 0.0199(2) Uani 1 1 d . . . . .
Si6 Si 0.88269(11) 0.46812(4) 1.13758(19) 0.0206(3) Uani 1 1 d . . . . .
Si7 Si 1.04273(10) 0.31163(4) 1.22674(18) 0.0205(2) Uani 1 1 d . . . . .
Si8 Si 0.83640(10) 0.34325(3) 0.47516(18) 0.0182(2) Uani 1 1 d . . . . .
C1 C 0.4186(4) 0.44788(13) 0.3935(8) 0.0279(10) Uani 1 1 d . . . . .
H1A H 0.500013 0.455778 0.517915 0.042 Uiso 1 1 calc GR . . . .
H1B H 0.371649 0.461825 0.383004 0.042 Uiso 1 1 calc GR . . . .
H1C H 0.389918 0.452887 0.271288 0.042 Uiso 1 1 calc GR . . . .
C2 C 0.4721(5) 0.38795(17) 0.6549(8) 0.0312(11) Uani 1 1 d . . . . .
H2A H 0.456123 0.362176 0.656623 0.047 Uiso 1 1 calc GR . . . .
H2B H 0.437431 0.405382 0.661774 0.047 Uiso 1 1 calc GR . . . .
H2C H 0.556347 0.391968 0.774074 0.047 Uiso 1 1 calc GR . . . .
C3 C 0.2460(4) 0.38743(16) 0.1877(9) 0.0294(10) Uani 1 1 d . . . . .
H3A H 0.208042 0.393877 0.057134 0.044 Uiso 1 1 calc GR . . . .
H3B H 0.213777 0.402874 0.204828 0.044 Uiso 1 1 calc GR . . . .
H3C H 0.232490 0.360934 0.185836 0.044 Uiso 1 1 calc GR . . . .
C4 C 0.3488(4) 0.28980(14) 0.3401(8) 0.0267(10) Uani 1 1 d . . . . .
H4A H 0.344533 0.305876 0.404511 0.040 Uiso 1 1 calc GR . . . .
H4B H 0.345381 0.263497 0.359653 0.040 Uiso 1 1 calc GR . . . .
H4C H 0.283201 0.295355 0.192020 0.040 Uiso 1 1 calc GR . . . .
C5 C 0.6060(4) 0.28835(14) 0.7462(7) 0.0244(9) Uani 1 1 d . . . . .
H5A H 0.682589 0.293635 0.823006 0.037 Uiso 1 1 calc GR . . . .
H5B H 0.601827 0.261919 0.762961 0.037 Uiso 1 1 calc GR . . . .
H5C H 0.594193 0.304067 0.799430 0.037 Uiso 1 1 calc GR . . . .
C6 C 0.5000(4) 0.26160(13) 0.3615(8) 0.0244(9) Uani 1 1 d . . . . .
H6A H 0.438891 0.265505 0.213150 0.037 Uiso 1 1 calc GR . . . .
H6B H 0.490212 0.236929 0.383985 0.037 Uiso 1 1 calc GR . . . .
H6C H 0.576346 0.262950 0.433856 0.037 Uiso 1 1 calc GR . . . .
C7 C 0.2294(4) 0.33017(16) -0.1179(8) 0.0314(11) Uani 1 1 d . . . . .
H7A H 0.248472 0.303628 -0.079978 0.047 Uiso 1 1 calc GR . . . .
H7B H 0.173710 0.332993 -0.264195 0.047 Uiso 1 1 calc GR . . . .
H7C H 0.194977 0.339846 -0.094275 0.047 Uiso 1 1 calc GR . . . .
C8 C 0.4316(4) 0.33294(15) 0.0078(8) 0.0285(10) Uani 1 1 d . . . . .
H8A H 0.507887 0.343959 0.101523 0.043 Uiso 1 1 calc GR . . . .
H8B H 0.380603 0.336129 -0.135431 0.043 Uiso 1 1 calc GR . . . .
H8C H 0.440837 0.306210 0.038303 0.043 Uiso 1 1 calc GR . . . .
C9 C 0.3151(4) 0.40513(14) -0.0741(7) 0.0284(11) Uani 1 1 d . . . . .
H9A H 0.272197 0.416680 -0.070548 0.043 Uiso 1 1 calc GR . . . .
H9B H 0.264125 0.403107 -0.217717 0.043 Uiso 1 1 calc GR . . . .
H9C H 0.382673 0.420616 0.004269 0.043 Uiso 1 1 calc GR . . . .
C10 C 0.5244(5) 0.49134(15) 0.2387(8) 0.0301(11) Uani 1 1 d . . . . .
H10A H 0.488040 0.473956 0.242076 0.045 Uiso 1 1 calc GR . . . .
H10B H 0.467030 0.499145 0.095788 0.045 Uiso 1 1 calc GR . . . .
H10C H 0.552949 0.513360 0.323148 0.045 Uiso 1 1 calc GR . . . .
C11 C 0.5965(5) 0.43078(15) 0.1636(8) 0.0296(11) Uani 1 1 d . . . . .
H11A H 0.661813 0.422200 0.209447 0.044 Uiso 1 1 calc GR . . . .
H11B H 0.535549 0.441043 0.023545 0.044 Uiso 1 1 calc GR . . . .
H11C H 0.565257 0.409650 0.163626 0.044 Uiso 1 1 calc GR . . . .
C12 C 0.7349(5) 0.50365(17) 0.3867(8) 0.0367(13) Uani 1 1 d . . . . .
H12A H 0.761168 0.523053 0.480303 0.055 Uiso 1 1 calc GR . . . .
H12B H 0.686489 0.515045 0.254353 0.055 Uiso 1 1 calc GR . . . .
H12C H 0.802603 0.491645 0.448271 0.055 Uiso 1 1 calc GR . . . .
C13 C 0.7479(4) 0.44932(13) 0.6058(7) 0.0190(9) Uani 1 1 d . . . . .
C14 C 0.8645(4) 0.43667(12) 0.7600(7) 0.0190(8) Uani 1 1 d . . . . .
H14 H 0.898180 0.429159 0.735541 0.023 Uiso 1 1 calc R . . . .
C15 C 0.9223(4) 0.43703(12) 0.9548(7) 0.0182(8) Uani 1 1 d . . . . .
H15 H 1.000583 0.429609 1.081910 0.022 Uiso 1 1 calc R . . . .
C16 C 0.8432(4) 0.45045(12) 0.9288(6) 0.0171(8) Uani 1 1 d . . . . .
C17 C 0.9203(5) 0.51831(14) 1.1656(8) 0.0317(11) Uani 1 1 d . . . . .
H17A H 0.980614 0.519927 1.191775 0.048 Uiso 1 1 calc GR . . . .
H17B H 0.949266 0.529481 1.281585 0.048 Uiso 1 1 calc GR . . . .
H17C H 0.850849 0.531842 1.038157 0.048 Uiso 1 1 calc GR . . . .
C18 C 1.0122(4) 0.44327(14) 1.3850(7) 0.0253(10) Uani 1 1 d . . . . .
H18A H 0.991928 0.417139 1.372139 0.038 Uiso 1 1 calc GR . . . .
H18B H 1.037915 0.455416 1.496019 0.038 Uiso 1 1 calc GR . . . .
H18C H 1.074976 0.444141 1.417391 0.038 Uiso 1 1 calc GR . . . .
C19 C 0.7573(5) 0.46549(16) 1.0597(9) 0.0303(11) Uani 1 1 d . . . . .
H19A H 0.688333 0.476364 0.921636 0.045 Uiso 1 1 calc GR . . . .
H19B H 0.775580 0.479468 1.158925 0.045 Uiso 1 1 calc GR . . . .
H19C H 0.741934 0.439268 1.057505 0.045 Uiso 1 1 calc GR . . . .
C20 C 0.7367(4) 0.45754(12) 0.7140(7) 0.0173(8) Uani 1 1 d . . . . .
H20 H 0.667808 0.466458 0.650854 0.021 Uiso 1 1 calc R . . . .
C21 C 1.1275(5) 0.35581(16) 1.3713(8) 0.0340(12) Uani 1 1 d . . . . .
H21A H 1.151228 0.365653 1.328067 0.051 Uiso 1 1 calc GR . . . .
H21B H 1.196741 0.350596 1.519962 0.051 Uiso 1 1 calc GR . . . .
H21C H 1.078927 0.374344 1.341498 0.051 Uiso 1 1 calc GR . . . .
C22 C 1.1374(4) 0.27647(15) 1.2881(8) 0.0289(11) Uani 1 1 d . . . . .
H22A H 1.094947 0.252827 1.218039 0.043 Uiso 1 1 calc GR . . . .
H22B H 1.207785 0.272320 1.437794 0.043 Uiso 1 1 calc GR . . . .
H22C H 1.159082 0.285818 1.240726 0.043 Uiso 1 1 calc GR . . . .
C23 C 0.9921(5) 0.29269(16) 1.2983(8) 0.0322(11) Uani 1 1 d . . . . .
H23A H 0.962112 0.313175 1.303926 0.048 Uiso 1 1 calc GR . . . .
H23B H 1.057289 0.280592 1.434001 0.048 Uiso 1 1 calc GR . . . .
H23C H 0.930233 0.274317 1.194730 0.048 Uiso 1 1 calc GR . . . .
C24 C 0.9199(4) 0.32104(13) 0.9429(7) 0.0174(8) Uani 1 1 d . . . . .
C25 C 0.8073(4) 0.30383(12) 0.7716(7) 0.0170(8) Uani 1 1 d . . . . .
H25 H 0.773836 0.288001 0.781700 0.020 Uiso 1 1 calc R . . . .
C26 C 0.7542(4) 0.31403(12) 0.5866(7) 0.0174(8) Uani 1 1 d . . . . .
H26 H 0.679501 0.306075 0.452159 0.021 Uiso 1 1 calc R . . . .
C27 C 0.8303(4) 0.33828(12) 0.6325(6) 0.0163(8) Uani 1 1 d . . . . .
C28 C 0.6934(4) 0.33690(15) 0.1927(8) 0.0284(10) Uani 1 1 d . . . . .
H28A H 0.656339 0.314020 0.168369 0.043 Uiso 1 1 calc GR . . . .
H28B H 0.705184 0.334871 0.123658 0.043 Uiso 1 1 calc GR . . . .
H28C H 0.643465 0.358448 0.137271 0.043 Uiso 1 1 calc GR . . . .
C29 C 0.9071(5) 0.38777(15) 0.5303(8) 0.0270(10) Uani 1 1 d . . . . .
H29A H 0.856004 0.408897 0.474883 0.041 Uiso 1 1 calc GR . . . .
H29B H 0.921262 0.387052 0.464851 0.041 Uiso 1 1 calc GR . . . .
H29C H 0.981246 0.390746 0.679965 0.041 Uiso 1 1 calc GR . . . .
C30 C 0.9316(5) 0.30374(16) 0.5656(9) 0.0322(11) Uani 1 1 d . . . . .
H30A H 1.002766 0.303645 0.717055 0.048 Uiso 1 1 calc GR . . . .
H30B H 0.951899 0.306805 0.510983 0.048 Uiso 1 1 calc GR . . . .
H30C H 0.890220 0.280009 0.516422 0.048 Uiso 1 1 calc GR . . . .
C31 C 0.9303(4) 0.34225(12) 0.8513(6) 0.0168(8) Uani 1 1 d . . . . .
H31 H 0.995959 0.357166 0.926900 0.020 Uiso 1 1 calc R . . . .

loop_
_atom_site_aniso_label
_atom_site_aniso_U_11
_atom_site_aniso_U_22
_atom_site_aniso_U_33
_atom_site_aniso_U_23
_atom_site_aniso_U_13
_atom_site_aniso_U_12
Th1 0.00975(10) 0.01218(11) 0.01196(10) -0.00017(4) 0.00746(9) -0.00046(4)
Cl1 0.0250(5) 0.0216(5) 0.0214(5) 0.0008(4) 0.0191(5) -0.0008(4)
Si1 0.0099(5) 0.0133(5) 0.0130(5) 0.0003(4) 0.0075(4) 0.0001(4)
Si2 0.0132(5) 0.0179(6) 0.0183(5) 0.0001(4) 0.0115(5) 0.0012(4)
Si3 0.0171(5) 0.0140(5) 0.0217(6) 0.0006(4) 0.0156(5) -0.0001(4)
Si4 0.0125(5) 0.0192(6) 0.0130(5) -0.0012(4) 0.0078(5) -0.0015(4)
Si5 0.0190(6) 0.0174(6) 0.0156(5) 0.0016(4) 0.0126(5) -0.0006(5)
Si6 0.0196(6) 0.0195(6) 0.0174(6) -0.0022(5) 0.0141(5) -0.0013(5)
Si7 0.0154(5) 0.0207(6) 0.0136(5) 0.0039(4) 0.0095(5) 0.0049(4)
Si8 0.0180(5) 0.0181(6) 0.0180(5) -0.0013(4) 0.0146(5) -0.0013(4)
C1 0.025(2) 0.017(2) 0.033(3) -0.0033(19) 0.022(2) -0.0014(18)
C2 0.032(3) 0.031(3) 0.026(3) 0.003(2) 0.023(2) 0.004(2)
C3 0.020(2) 0.024(2) 0.035(3) 0.000(2) 0.021(2) 0.001(2)
C4 0.023(2) 0.023(2) 0.034(3) 0.000(2) 0.023(2) -0.0032(18)
C5 0.025(2) 0.024(2) 0.024(2) 0.0008(18) 0.020(2) -0.0035(18)
C6 0.026(2) 0.016(2) 0.031(2) 0.0010(18) 0.023(2) 0.0023(17)
C7 0.017(2) 0.032(3) 0.019(2) -0.006(2) 0.010(2) -0.0074(19)
C8 0.025(2) 0.031(3) 0.023(2) 0.002(2) 0.018(2) 0.004(2)
C9 0.022(2) 0.025(2) 0.017(2) 0.0066(18) 0.011(2) 0.0022(19)
C10 0.028(3) 0.029(3) 0.022(2) 0.0049(19) 0.018(2) 0.009(2)
C11 0.029(2) 0.030(3) 0.023(2) -0.002(2) 0.020(2) 0.000(2)
C12 0.033(3) 0.036(3) 0.024(2) 0.005(2) 0.020(2) -0.009(2)
C13 0.018(2) 0.018(2) 0.016(2) 0.0011(16) 0.0133(19) -0.0013(16)
C14 0.021(2) 0.016(2) 0.021(2) 0.0031(16) 0.0173(19) 0.0009(16)
C15 0.0139(19) 0.014(2) 0.018(2) -0.0010(16) 0.0114(18) -0.0022(16)
C16 0.0146(19) 0.0116(19) 0.0145(19) -0.0019(15) 0.0097(18) -0.0006(15)
C17 0.037(3) 0.018(2) 0.030(3) -0.006(2) 0.026(2) -0.004(2)
C18 0.020(2) 0.027(2) 0.013(2) -0.0017(18) 0.0109(19) -0.0028(18)
C19 0.030(3) 0.036(3) 0.033(3) -0.003(2) 0.027(2) 0.001(2)
C20 0.0163(19) 0.012(2) 0.018(2) 0.0033(15) 0.0128(17) 0.0036(16)
C21 0.024(3) 0.027(3) 0.015(2) -0.0003(19) 0.009(2) 0.002(2)
C22 0.022(2) 0.027(3) 0.032(3) 0.010(2) 0.021(2) 0.0080(19)
C23 0.037(3) 0.034(3) 0.026(2) 0.012(2) 0.026(2) 0.013(2)
C24 0.016(2) 0.018(2) 0.017(2) -0.0004(16) 0.0131(18) 0.0011(16)
C25 0.0149(19) 0.017(2) 0.019(2) 0.0025(16) 0.0137(18) 0.0030(15)
C26 0.0136(19) 0.013(2) 0.0157(19) -0.0017(15) 0.0099(18) -0.0003(15)
C27 0.0131(18) 0.015(2) 0.0171(19) 0.0006(15) 0.0116(18) 0.0020(15)
C28 0.026(3) 0.033(3) 0.022(2) -0.007(2) 0.019(2) -0.003(2)
C29 0.031(3) 0.026(2) 0.029(3) -0.004(2) 0.026(2) -0.007(2)
C30 0.033(3) 0.033(3) 0.036(3) 0.005(2) 0.029(3) 0.009(2)
C31 0.0123(18) 0.016(2) 0.0148(19) -0.0020(15) 0.0096(17) 0.0006(15)

loop_
_atom_type_symbol
_atom_type_description
_atom_type_scat_dispersion_real
_atom_type_scat_dispersion_imag
_atom_type_scat_source
C C 0.0181 0.0091 'International Tables Vol C Tables 4.2.6.8 and 6.1.1.4'
H H 0.0000 0.0000 'International Tables Vol C Tables 4.2.6.8 and 6.1.1.4'
Cl Cl 0.3639 0.7018 'International Tables Vol C Tables 4.2.6.8 and 6.1.1.4'
Si Si 0.2541 0.3302 'International Tables Vol C Tables 4.2.6.8 and 6.1.1.4'
Th Th -4.1491 12.3296 'International Tables Vol C Tables 4.2.6.8 and 6.1.1.4'

loop_
_exptl_crystal_face_index_h
_exptl_crystal_face_index_k
_exptl_crystal_face_index_l
_exptl_crystal_face_perp_dist
0 -17 5 0.1256
0 17 -5 0.1256
-7 1 12 0.1628
7 -1 -12 0.1628
0 -18 -5 0.0865
0 18 5 0.0865
-7 3 7 0.1466
7 -3 -7 0.1466
-6 -5 12 0.1282
6 5 -12 0.1282

loop_
_geom_angle_atom_site_label_1
_geom_angle_atom_site_label_2
_geom_angle_atom_site_label_3
_geom_angle
_geom_angle_site_symmetry_1
_geom_angle_site_symmetry_3
_geom_angle_publ_flag
Cl1 Th1 Si1 89.25(4) . . ?
Cl1 Th1 C13 124.58(10) . . ?
Cl1 Th1 C14 122.44(10) . . ?
Cl1 Th1 C15 93.33(10) . . ?
Cl1 Th1 C16 77.70(10) . . ?
Cl1 Th1 C20 95.86(9) . . ?
Cl1 Th1 C24 83.67(9) . . ?
Cl1 Th1 C25 88.03(9) . . ?
Cl1 Th1 C26 116.15(10) . . ?
Cl1 Th1 C27 132.75(9) . . ?
Cl1 Th1 C31 110.12(9) . . ?
C13 Th1 Si1 101.77(9) . . ?
C13 Th1 C16 49.11(13) . . ?
C13 Th1 C20 29.54(13) . . ?
C13 Th1 C27 96.46(13) . . ?
C14 Th1 Si1 130.37(9) . . ?
C14 Th1 C13 29.59(13) . . ?
C14 Th1 C15 29.50(13) . . ?
C14 Th1 C16 48.71(13) . . ?
C14 Th1 C20 48.06(13) . . ?
C14 Th1 C24 103.10(13) . . ?
C14 Th1 C26 109.87(13) . . ?
C14 Th1 C27 81.15(13) . . ?
C14 Th1 C31 77.35(13) . . ?
C15 Th1 Si1 144.44(9) . . ?
C15 Th1 C13 48.99(13) . . ?
C15 Th1 C16 29.59(13) . . ?
C15 Th1 C20 48.05(13) . . ?
C15 Th1 C26 126.97(13) . . ?
C15 Th1 C27 98.43(13) . . ?
C16 Th1 Si1 118.31(9) . . ?
C16 Th1 C27 127.27(13) . . ?
C20 Th1 Si1 96.40(10) . . ?
C20 Th1 C16 29.10(12) . . ?
C20 Th1 C27 125.51(13) . . ?
C24 Th1 Si1 118.79(10) . . ?
C24 Th1 C13 131.46(13) . . ?
C24 Th1 C15 96.72(14) . . ?
C24 Th1 C16 119.12(13) . . ?
C24 Th1 C20 144.77(13) . . ?
C24 Th1 C26 49.12(12) . . ?
C24 Th1 C27 49.66(12) . . ?
C25 Th1 Si1 89.21(9) . . ?
C25 Th1 C13 145.20(13) . . ?
C25 Th1 C14 125.16(13) . . ?
C25 Th1 C15 126.30(13) . . ?
C25 Th1 C16 148.33(13) . . ?
C25 Th1 C20 173.20(13) . . ?
C25 Th1 C24 30.08(12) . . ?
C25 Th1 C26 29.20(13) . . ?
C25 Th1 C27 48.76(12) . . ?
C25 Th1 C31 48.34(13) . . ?
C26 Th1 Si1 82.34(9) . . ?
C26 Th1 C13 119.09(13) . . ?
C26 Th1 C16 156.40(13) . . ?
C26 Th1 C20 147.90(13) . . ?
C26 Th1 C27 29.34(12) . . ?
C27 Th1 Si1 105.63(9) . . ?
C31 Th1 Si1 130.25(9) . . ?
C31 Th1 C13 103.11(13) . . ?
C31 Th1 C15 81.71(13) . . ?
C31 Th1 C16 110.59(13) . . ?
C31 Th1 C20 124.89(13) . . ?
C31 Th1 C24 29.82(13) . . ?
C31 Th1 C26 47.90(12) . . ?
C31 Th1 C27 29.38(12) . . ?
Si2 Si1 Th1 114.84(5) . . ?
Si2 Si1 Si3 101.86(6) . . ?
Si3 Si1 Th1 108.22(5) . . ?
Si4 Si1 Th1 122.97(6) . . ?
Si4 Si1 Si2 104.15(6) . . ?
Si4 Si1 Si3 102.18(6) . . ?
C1 Si2 Si1 111.78(17) . . ?
C1 Si2 C3 104.2(2) . . ?
C2 Si2 Si1 111.55(19) . . ?
C2 Si2 C1 107.6(3) . . ?
C2 Si2 C3 107.0(3) . . ?
C3 Si2 Si1 114.23(19) . . ?
C4 Si3 Si1 113.20(17) . . ?
C4 Si3 C5 104.5(2) . . ?
C5 Si3 Si1 113.84(16) . . ?
C6 Si3 Si1 111.97(16) . . ?
C6 Si3 C4 105.9(2) . . ?
C6 Si3 C5 106.8(2) . . ?
C7 Si4 Si1 114.75(18) . . ?
C7 Si4 C8 105.6(3) . . ?
C7 Si4 C9 105.6(2) . . ?
C8 Si4 Si1 110.13(16) . . ?
C9 Si4 Si1 111.46(17) . . ?
C9 Si4 C8 109.0(2) . . ?
C10 Si5 C11 111.5(2) . . ?
C10 Si5 C12 108.9(3) . . ?
C10 Si5 C13 107.9(2) . . ?
C11 Si5 C12 110.0(3) . . ?
C11 Si5 C13 113.0(2) . . ?
C13 Si5 C12 105.3(2) . . ?
C17 Si6 C16 103.5(2) . . ?
C18 Si6 C16 111.1(2) . . ?
C18 Si6 C17 109.3(2) . . ?
C18 Si6 C19 111.8(3) . . ?
C19 Si6 C16 111.6(2) . . ?
C19 Si6 C17 109.2(3) . . ?
C21 Si7 C24 108.8(2) . . ?
C22 Si7 C21 108.8(3) . . ?
C22 Si7 C24 105.7(2) . . ?
C23 Si7 C21 110.9(3) . . ?
C23 Si7 C22 109.8(2) . . ?
C23 Si7 C24 112.5(2) . . ?
C28 Si8 C27 113.9(2) . . ?
C28 Si8 C29 111.1(2) . . ?
C28 Si8 C30 107.2(2) . . ?
C29 Si8 C27 112.5(2) . . ?
C29 Si8 C30 107.9(3) . . ?
C30 Si8 C27 103.7(2) . . ?
Si2 C1 H1A 109.5 . . ?
Si2 C1 H1B 109.5 . . ?
Si2 C1 H1C 109.5 . . ?
H1A C1 H1B 109.5 . . ?
H1A C1 H1C 109.5 . . ?
H1B C1 H1C 109.5 . . ?
Si2 C2 H2A 109.5 . . ?
Si2 C2 H2B 109.5 . . ?
Si2 C2 H2C 109.5 . . ?
H2A C2 H2B 109.5 . . ?
H2A C2 H2C 109.5 . . ?
H2B C2 H2C 109.5 . . ?
Si2 C3 H3A 109.5 . . ?
Si2 C3 H3B 109.5 . . ?
Si2 C3 H3C 109.5 . . ?
H3A C3 H3B 109.5 . . ?
H3A C3 H3C 109.5 . . ?
H3B C3 H3C 109.5 . . ?
Si3 C4 H4A 109.5 . . ?
Si3 C4 H4B 109.5 . . ?
Si3 C4 H4C 109.5 . . ?
H4A C4 H4B 109.5 . . ?
H4A C4 H4C 109.5 . . ?
H4B C4 H4C 109.5 . . ?
Si3 C5 H5A 109.5 . . ?
Si3 C5 H5B 109.5 . . ?
Si3 C5 H5C 109.5 . . ?
H5A C5 H5B 109.5 . . ?
H5A C5 H5C 109.5 . . ?
H5B C5 H5C 109.5 . . ?
Si3 C6 H6A 109.5 . . ?
Si3 C6 H6B 109.5 . . ?
Si3 C6 H6C 109.5 . . ?
H6A C6 H6B 109.5 . . ?
H6A C6 H6C 109.5 . . ?
H6B C6 H6C 109.5 . . ?
Si4 C7 H7A 109.5 . . ?
Si4 C7 H7B 109.5 . . ?
Si4 C7 H7C 109.5 . . ?
H7A C7 H7B 109.5 . . ?
H7A C7 H7C 109.5 . . ?
H7B C7 H7C 109.5 . . ?
Si4 C8 H8A 109.5 . . ?
Si4 C8 H8B 109.5 . . ?
Si4 C8 H8C 109.5 . . ?
H8A C8 H8B 109.5 . . ?
H8A C8 H8C 109.5 . . ?
H8B C8 H8C 109.5 . . ?
Si4 C9 H9A 109.5 . . ?
Si4 C9 H9B 109.5 . . ?
Si4 C9 H9C 109.5 . . ?
H9A C9 H9B 109.5 . . ?
H9A C9 H9C 109.5 . . ?
H9B C9 H9C 109.5 . . ?
Si5 C10 H10A 109.5 . . ?
Si5 C10 H10B 109.5 . . ?
Si5 C10 H10C 109.5 . . ?
H10A C10 H10B 109.5 . . ?
H10A C10 H10C 109.5 . . ?
H10B C10 H10C 109.5 . . ?
Si5 C11 H11A 109.5 . . ?
Si5 C11 H11B 109.5 . . ?
Si5 C11 H11C 109.5 . . ?
H11A C11 H11B 109.5 . . ?
H11A C11 H11C 109.5 . . ?
H11B C11 H11C 109.5 . . ?
Si5 C12 H12A 109.5 . . ?
Si5 C12 H12B 109.5 . . ?
Si5 C12 H12C 109.5 . . ?
H12A C12 H12B 109.5 . . ?
H12A C12 H12C 109.5 . . ?
H12B C12 H12C 109.5 . . ?
Si5 C13 Th1 131.7(2) . . ?
C14 C13 Th1 73.5(2) . . ?
C14 C13 Si5 127.2(3) . . ?
C14 C13 C20 105.4(4) . . ?
C20 C13 Th1 75.6(2) . . ?
C20 C13 Si5 124.1(3) . . ?
Th1 C14 H14 114.3 . . ?
C13 C14 Th1 76.9(3) . . ?
C13 C14 H14 125.2 . . ?
C15 C14 Th1 75.6(2) . . ?
C15 C14 C13 109.5(4) . . ?
C15 C14 H14 125.2 . . ?
Th1 C15 H15 114.2 . . ?
C14 C15 Th1 74.9(2) . . ?
C14 C15 H15 125.7 . . ?
C14 C15 C16 108.6(4) . . ?
C16 C15 Th1 77.5(2) . . ?
C16 C15 H15 125.7 . . ?
Si6 C16 Th1 130.2(2) . . ?
C15 C16 Th1 73.0(2) . . ?
C15 C16 Si6 126.4(3) . . ?
C20 C16 Th1 74.9(2) . . ?
C20 C16 Si6 125.5(3) . . ?
C20 C16 C15 106.0(4) . . ?
Si6 C17 H17A 109.5 . . ?
Si6 C17 H17B 109.5 . . ?
Si6 C17 H17C 109.5 . . ?
H17A C17 H17B 109.5 . . ?
H17A C17 H17C 109.5 . . ?
H17B C17 H17C 109.5 . . ?
Si6 C18 H18A 109.5 . . ?
Si6 C18 H18B 109.5 . . ?
Si6 C18 H18C 109.5 . . ?
H18A C18 H18B 109.5 . . ?
H18A C18 H18C 109.5 . . ?
H18B C18 H18C 109.5 . . ?
Si6 C19 H19A 109.5 . . ?
Si6 C19 H19B 109.5 . . ?
Si6 C19 H19C 109.5 . . ?
H19A C19 H19B 109.5 . . ?
H19A C19 H19C 109.5 . . ?
H19B C19 H19C 109.5 . . ?
Th1 C20 H20 116.2 . . ?
C13 C20 Th1 74.8(3) . . ?
C13 C20 H20 124.8 . . ?
C16 C20 Th1 76.0(2) . . ?
C16 C20 C13 110.4(4) . . ?
C16 C20 H20 124.8 . . ?
Si7 C21 H21A 109.5 . . ?
Si7 C21 H21B 109.5 . . ?
Si7 C21 H21C 109.5 . . ?
H21A C21 H21B 109.5 . . ?
H21A C21 H21C 109.5 . . ?
H21B C21 H21C 109.5 . . ?
Si7 C22 H22A 109.5 . . ?
Si7 C22 H22B 109.5 . . ?
Si7 C22 H22C 109.5 . . ?
H22A C22 H22B 109.5 . . ?
H22A C22 H22C 109.5 . . ?
H22B C22 H22C 109.5 . . ?
Si7 C23 H23A 109.5 . . ?
Si7 C23 H23B 109.5 . . ?
Si7 C23 H23C 109.5 . . ?
H23A C23 H23B 109.5 . . ?
H23A C23 H23C 109.5 . . ?
H23B C23 H23C 109.5 . . ?
Si7 C24 Th1 124.4(2) . . ?
C25 C24 Th1 74.7(2) . . ?
C25 C24 Si7 129.9(3) . . ?
C31 C24 Th1 75.0(2) . . ?
C31 C24 Si7 124.3(3) . . ?
C31 C24 C25 104.7(4) . . ?
Th1 C25 H25 114.4 . . ?
C24 C25 Th1 75.2(3) . . ?
C24 C25 H25 125.3 . . ?
C26 C25 Th1 77.2(3) . . ?
C26 C25 C24 109.4(4) . . ?
C26 C25 H25 125.3 . . ?
Th1 C26 H26 116.6 . . ?
C25 C26 Th1 73.6(2) . . ?
C25 C26 H26 125.4 . . ?
C25 C26 C27 109.2(4) . . ?
C27 C26 Th1 76.3(2) . . ?
C27 C26 H26 125.4 . . ?
Si8 C27 Th1 140.3(2) . . ?
C26 C27 Th1 74.4(2) . . ?
C26 C27 Si8 125.8(3) . . ?
C31 C27 Th1 72.7(2) . . ?
C31 C27 Si8 122.5(3) . . ?
C31 C27 C26 105.1(4) . . ?
Si8 C28 H28A 109.5 . . ?
Si8 C28 H28B 109.5 . . ?
Si8 C28 H28C 109.5 . . ?
H28A C28 H28B 109.5 . . ?
H28A C28 H28C 109.5 . . ?
H28B C28 H28C 109.5 . . ?
Si8 C29 H29A 109.5 . . ?
Si8 C29 H29B 109.5 . . ?
Si8 C29 H29C 109.5 . . ?
H29A C29 H29B 109.5 . . ?
H29A C29 H29C 109.5 . . ?
H29B C29 H29C 109.5 . . ?
Si8 C30 H30A 109.5 . . ?
Si8 C30 H30B 109.5 . . ?
Si8 C30 H30C 109.5 . . ?
H30A C30 H30B 109.5 . . ?
H30A C30 H30C 109.5 . . ?
H30B C30 H30C 109.5 . . ?
Th1 C31 H31 114.4 . . ?
C24 C31 Th1 75.2(2) . . ?
C24 C31 H31 124.2 . . ?
C27 C31 Th1 78.0(2) . . ?
C27 C31 C24 111.6(4) . . ?
C27 C31 H31 124.2 . . ?

loop_
_geom_bond_atom_site_label_1
_geom_bond_atom_site_label_2
_geom_bond_distance
_geom_bond_site_symmetry_2
_geom_bond_publ_flag
Th1 Cl1 2.6118(11) . ?
Th1 Si1 3.1053(13) . ?
Th1 C13 2.810(5) . ?
Th1 C14 2.766(4) . ?
Th1 C15 2.776(4) . ?
Th1 C16 2.835(4) . ?
Th1 C20 2.821(4) . ?
Th1 C24 2.770(4) . ?
Th1 C25 2.764(4) . ?
Th1 C26 2.810(4) . ?
Th1 C27 2.835(4) . ?
Th1 C31 2.767(4) . ?
Si1 Si2 2.3632(16) . ?
Si1 Si3 2.3781(16) . ?
Si1 Si4 2.3555(17) . ?
Si2 C1 1.883(5) . ?
Si2 C2 1.881(6) . ?
Si2 C3 1.888(5) . ?
Si3 C4 1.885(5) . ?
Si3 C5 1.884(5) . ?
Si3 C6 1.877(5) . ?
Si4 C7 1.877(5) . ?
Si4 C8 1.886(5) . ?
Si4 C9 1.883(5) . ?
Si5 C10 1.855(5) . ?
Si5 C11 1.865(5) . ?
Si5 C12 1.872(5) . ?
Si5 C13 1.872(5) . ?
Si6 C16 1.872(5) . ?
Si6 C17 1.869(5) . ?
Si6 C18 1.857(5) . ?
Si6 C19 1.861(5) . ?
Si7 C21 1.871(6) . ?
Si7 C22 1.870(5) . ?
Si7 C23 1.860(6) . ?
Si7 C24 1.873(5) . ?
Si8 C27 1.878(4) . ?
Si8 C28 1.859(5) . ?
Si8 C29 1.865(5) . ?
Si8 C30 1.866(5) . ?
C1 H1A 0.9800 . ?
C1 H1B 0.9800 . ?
C1 H1C 0.9800 . ?
C2 H2A 0.9800 . ?
C2 H2B 0.9800 . ?
C2 H2C 0.9800 . ?
C3 H3A 0.9800 . ?
C3 H3B 0.9800 . ?
C3 H3C 0.9800 . ?
C4 H4A 0.9800 . ?
C4 H4B 0.9800 . ?
C4 H4C 0.9800 . ?
C5 H5A 0.9800 . ?
C5 H5B 0.9800 . ?
C5 H5C 0.9800 . ?
C6 H6A 0.9800 . ?
C6 H6B 0.9800 . ?
C6 H6C 0.9800 . ?
C7 H7A 0.9800 . ?
C7 H7B 0.9800 . ?
C7 H7C 0.9800 . ?
C8 H8A 0.9800 . ?
C8 H8B 0.9800 . ?
C8 H8C 0.9800 . ?
C9 H9A 0.9800 . ?
C9 H9B 0.9800 . ?
C9 H9C 0.9800 . ?
C10 H10A 0.9800 . ?
C10 H10B 0.9800 . ?
C10 H10C 0.9800 . ?
C11 H11A 0.9800 . ?
C11 H11B 0.9800 . ?
C11 H11C 0.9800 . ?
C12 H12A 0.9800 . ?
C12 H12B 0.9800 . ?
C12 H12C 0.9800 . ?
C13 C14 1.425(6) . ?
C13 C20 1.435(6) . ?
C14 H14 0.9500 . ?
C14 C15 1.411(6) . ?
C15 H15 0.9500 . ?
C15 C16 1.434(6) . ?
C16 C20 1.421(6) . ?
C17 H17A 0.9800 . ?
C17 H17B 0.9800 . ?
C17 H17C 0.9800 . ?
C18 H18A 0.9800 . ?
C18 H18B 0.9800 . ?
C18 H18C 0.9800 . ?
C19 H19A 0.9800 . ?
C19 H19B 0.9800 . ?
C19 H19C 0.9800 . ?
C20 H20 0.9500 . ?
C21 H21A 0.9800 . ?
C21 H21B 0.9800 . ?
C21 H21C 0.9800 . ?
C22 H22A 0.9800 . ?
C22 H22B 0.9800 . ?
C22 H22C 0.9800 . ?
C23 H23A 0.9800 . ?
C23 H23B 0.9800 . ?
C23 H23C 0.9800 . ?
C24 C25 1.436(6) . ?
C24 C31 1.425(6) . ?
C25 H25 0.9500 . ?
C25 C26 1.406(6) . ?
C26 H26 0.9500 . ?
C26 C27 1.430(6) . ?
C27 C31 1.422(6) . ?
C28 H28A 0.9800 . ?
C28 H28B 0.9800 . ?
C28 H28C 0.9800 . ?
C29 H29A 0.9800 . ?
C29 H29B 0.9800 . ?
C29 H29C 0.9800 . ?
C30 H30A 0.9800 . ?
C30 H30B 0.9800 . ?
C30 H30C 0.9800 . ?
C31 H31 0.9500 . ?

loop_
_geom_torsion_atom_site_label_1
_geom_torsion_atom_site_label_2
_geom_torsion_atom_site_label_3
_geom_torsion_atom_site_label_4
_geom_torsion
_geom_torsion_site_symmetry_1
_geom_torsion_site_symmetry_2
_geom_torsion_site_symmetry_3
_geom_torsion_site_symmetry_4
_geom_torsion_publ_flag
Th1 C13 C14 C15 -69.3(3) . . . . ?
Th1 C13 C20 C16 68.4(3) . . . . ?
Th1 C14 C15 C16 -70.8(3) . . . . ?
Th1 C15 C16 Si6 127.8(3) . . . . ?
Th1 C15 C16 C20 -68.2(3) . . . . ?
Th1 C16 C20 C13 -67.6(3) . . . . ?
Th1 C24 C25 C26 70.4(3) . . . . ?
Th1 C24 C31 C27 -70.3(3) . . . . ?
Th1 C25 C26 C27 68.6(3) . . . . ?
Th1 C26 C27 Si8 -141.5(3) . . . . ?
Th1 C26 C27 C31 66.7(3) . . . . ?
Th1 C27 C31 C24 68.6(3) . . . . ?
Si5 C13 C14 Th1 -130.3(4) . . . . ?
Si5 C13 C14 C15 160.3(3) . . . . ?
Si5 C13 C20 Th1 131.0(3) . . . . ?
Si5 C13 C20 C16 -160.6(3) . . . . ?
Si6 C16 C20 Th1 -128.9(3) . . . . ?
Si6 C16 C20 C13 163.4(3) . . . . ?
Si7 C24 C25 Th1 122.4(4) . . . . ?
Si7 C24 C25 C26 -167.2(3) . . . . ?
Si7 C24 C31 Th1 -121.7(3) . . . . ?
Si7 C24 C31 C27 167.9(3) . . . . ?
Si8 C27 C31 Th1 139.1(3) . . . . ?
Si8 C27 C31 C24 -152.3(3) . . . . ?
C10 Si5 C13 Th1 93.3(3) . . . . ?
C10 Si5 C13 C14 -165.2(4) . . . . ?
C10 Si5 C13 C20 -8.4(5) . . . . ?
C11 Si5 C13 Th1 -30.5(4) . . . . ?
C11 Si5 C13 C14 71.0(5) . . . . ?
C11 Si5 C13 C20 -132.2(4) . . . . ?
C12 Si5 C13 Th1 -150.5(3) . . . . ?
C12 Si5 C13 C14 -49.0(5) . . . . ?
C12 Si5 C13 C20 107.7(4) . . . . ?
C13 C14 C15 Th1 70.2(3) . . . . ?
C13 C14 C15 C16 -0.6(5) . . . . ?
C14 C13 C20 Th1 -68.0(3) . . . . ?
C14 C13 C20 C16 0.4(5) . . . . ?
C14 C15 C16 Th1 69.1(3) . . . . ?
C14 C15 C16 Si6 -163.2(3) . . . . ?
C14 C15 C16 C20 0.8(5) . . . . ?
C15 C16 C20 Th1 66.9(3) . . . . ?
C15 C16 C20 C13 -0.7(5) . . . . ?
C17 Si6 C16 Th1 -177.2(3) . . . . ?
C17 Si6 C16 C15 84.4(4) . . . . ?
C17 Si6 C16 C20 -76.6(4) . . . . ?
C18 Si6 C16 Th1 65.6(3) . . . . ?
C18 Si6 C16 C15 -32.8(5) . . . . ?
C18 Si6 C16 C20 166.2(4) . . . . ?
C19 Si6 C16 Th1 -59.9(3) . . . . ?
C19 Si6 C16 C15 -158.3(4) . . . . ?
C19 Si6 C16 C20 40.7(5) . . . . ?
C20 C13 C14 Th1 69.5(3) . . . . ?
C20 C13 C14 C15 0.2(5) . . . . ?
C21 Si7 C24 Th1 -51.5(3) . . . . ?
C21 Si7 C24 C25 -150.5(4) . . . . ?
C21 Si7 C24 C31 43.6(5) . . . . ?
C22 Si7 C24 Th1 -168.2(2) . . . . ?
C22 Si7 C24 C25 92.8(4) . . . . ?
C22 Si7 C24 C31 -73.2(4) . . . . ?
C23 Si7 C24 Th1 71.9(3) . . . . ?
C23 Si7 C24 C25 -27.1(5) . . . . ?
C23 Si7 C24 C31 166.9(4) . . . . ?
C24 C25 C26 Th1 -69.1(3) . . . . ?
C24 C25 C26 C27 -0.4(5) . . . . ?
C25 C24 C31 Th1 69.4(3) . . . . ?
C25 C24 C31 C27 -1.0(5) . . . . ?
C25 C26 C27 Th1 -66.8(3) . . . . ?
C25 C26 C27 Si8 151.6(3) . . . . ?
C25 C26 C27 C31 -0.2(5) . . . . ?
C26 C27 C31 Th1 -67.8(3) . . . . ?
C26 C27 C31 C24 0.7(5) . . . . ?
C28 Si8 C27 Th1 -77.5(4) . . . . ?
C28 Si8 C27 C26 32.9(5) . . . . ?
C28 Si8 C27 C31 -179.8(4) . . . . ?
C29 Si8 C27 Th1 50.0(4) . . . . ?
C29 Si8 C27 C26 160.4(4) . . . . ?
C29 Si8 C27 C31 -52.3(4) . . . . ?
C30 Si8 C27 Th1 166.3(3) . . . . ?
C30 Si8 C27 C26 -83.3(4) . . . . ?
C30 Si8 C27 C31 64.0(4) . . . . ?
C31 C24 C25 Th1 -69.6(3) . . . . ?
C31 C24 C25 C26 0.8(5) . . . . ?

loop_
_exptl_oxdiff_crystal_face_indexfrac_h
_exptl_oxdiff_crystal_face_indexfrac_k
_exptl_oxdiff_crystal_face_indexfrac_l
_exptl_oxdiff_crystal_face_x
_exptl_oxdiff_crystal_face_y
_exptl_oxdiff_crystal_face_z
0.0001 -17.0027 5.0000 -0.8475 0.3047 -0.4188
-0.0001 17.0027 -5.0000 0.8475 -0.3047 0.4188
-7.0000 1.0005 11.9999 -0.4965 0.2004 0.8336
7.0000 -1.0005 -11.9999 0.4965 -0.2004 -0.8336
0.0000 -17.9993 -5.0000 0.3264 0.9350 -0.2664
-0.0000 17.9993 5.0000 -0.3264 -0.9350 0.2664
-7.0000 3.0024 6.9999 0.1276 0.4270 0.9587
7.0000 -3.0024 -6.9999 -0.1276 -0.4270 -0.9587
-6.0000 -5.0005 11.9999 -0.7166 0.2773 0.5703
6.0000 5.0005 -11.9999 0.7166 -0.2773 -0.5703
